data_4310837
loop_
_publ_author_name
'Jean-Pierre Costes'
'Fran\,coise Dahan'
'Bruno Donnadieu'
'Maria-Jesus Rodriguez Douton'
'Maria-Isabel Fernandez Garcia'
'Azzedine Bousseksou'
'Jean-Pierre Tuchagues'

_publ_contact_author
;
       Dr Jean-Pierre Costes
       Laboratoire de Chimie de Coordination du CNRS
       205 Route de Narbonne
       31077 Toulouse Cedex 4
       France
;
_publ_contact_author_email costes@lcc-toulouse.fr
_publ_contact_author_fax '(33) 0561553003'
_publ_contact_author_phone '(33) 0561333152'
_publ_section_title
;
 Synthesis, Structures, and Magnetic Properties of Novel Mononuclear,
 Tetranuclear, and 1D Chain MnIII Complexes Involving Three Related
 Asymmetrical Trianionic Ligands
;
_journal_name_full 'Inorganic Chemistry'
_journal_page_first 2736
_journal_page_last 2744
_journal_paper_doi 10.1021/ic0348796
_journal_volume 43
_journal_year 2004
_chemical_formula_sum 'C17 H17 Mn N2 O4'
_chemical_formula_weight 368.27
_chemical_name_systematic
; 
 ? 
;
_space_group_IT_number 14
_symmetry_cell_setting monoclinic
_symmetry_Int_Tables_number 14
_symmetry_space_group_name_Hall '-P 2ybc'
_symmetry_space_group_name_H-M 'P 1 21/c 1'
_atom_sites_solution_hydrogens geom
_atom_sites_solution_primary direct
_atom_sites_solution_secondary difmap
_audit_creation_method SHELXL-97
_cell_angle_alpha 90.00
_cell_angle_beta 100.604(10)
_cell_angle_gamma 90.00
_cell_formula_units_Z 4
_cell_length_a 11.7443(14)
_cell_length_b 7.5996(10)
_cell_length_c 18.029(2)
_cell_measurement_temperature 180(2)
_cell_volume 1581.6(3)
_computing_cell_refinement 'CRYSALISRED 169, Oxford-Diffraction, 2001'
_computing_data_collection 'CRYSALIS 169, Oxford-Diffraction, 2001'
_computing_data_reduction 'CRYSALISRED 169, Oxford-Diffraction, 2001'
_computing_molecular_graphics 'ZORTEP (Zsolnai, 1996)'
_computing_structure_refinement 'SHELXL-97 (Sheldrick, 1997)'
_computing_structure_solution 'SHELXS-97 (Sheldrick, 1990)'
_diffrn_ambient_temperature 180(2)
_diffrn_measured_fraction_theta_full 0.935
_diffrn_measured_fraction_theta_max 0.935
_diffrn_measurement_device_type 'Oxford-Diffraction Xcalibur'
_diffrn_measurement_method '\w,\f scans'
_diffrn_radiation_monochromator graphite
_diffrn_radiation_source 'fine-focus sealed tube'
_diffrn_radiation_type MoK\a
_diffrn_radiation_wavelength 0.71073
_diffrn_reflns_av_R_equivalents 0.0471
_diffrn_reflns_av_sigmaI/netI 0.0406
_diffrn_reflns_limit_h_max 15
_diffrn_reflns_limit_h_min -16
_diffrn_reflns_limit_k_max 10
_diffrn_reflns_limit_k_min -9
_diffrn_reflns_limit_l_max 24
_diffrn_reflns_limit_l_min -25
_diffrn_reflns_number 12206
_diffrn_reflns_theta_full 30.30
_diffrn_reflns_theta_max 30.30
_diffrn_reflns_theta_min 3.53
_exptl_absorpt_coefficient_mu 0.859
_exptl_absorpt_correction_T_max 0.6820
_exptl_absorpt_correction_T_min 0.5537
_exptl_absorpt_correction_type gaussian
_exptl_absorpt_process_details
;
[Platon Program cf Spek, A.L. (1990) Acta Cryst A46, C34]
;
_exptl_crystal_colour Red
_exptl_crystal_density_diffrn 1.547
_exptl_crystal_density_method 'not measured'
_exptl_crystal_description Plate
_exptl_crystal_F_000 760
_exptl_crystal_size_max 0.35
_exptl_crystal_size_mid 0.30
_exptl_crystal_size_min 0.15
_refine_diff_density_max 0.306
_refine_diff_density_min -0.308
_refine_diff_density_rms 0.059
_refine_ls_extinction_method none
_refine_ls_goodness_of_fit_ref 0.923
_refine_ls_hydrogen_treatment mixed
_refine_ls_matrix_type full
_refine_ls_number_parameters 217
_refine_ls_number_reflns 4438
_refine_ls_number_restraints 0
_refine_ls_restrained_S_all 0.923
_refine_ls_R_factor_all 0.0351
_refine_ls_R_factor_gt 0.0296
_refine_ls_shift/su_max 0.001
_refine_ls_shift/su_mean 0.000
_refine_ls_structure_factor_coef Fsqd
_refine_ls_weighting_details 'w=1/[\s^2^(Fo^2^)+(0.0415P)^2^+1.3110P] where P=(Fo^2^+2Fc^2^)/3'
_refine_ls_weighting_scheme calc
_refine_ls_wR_factor_gt 0.0559
_refine_ls_wR_factor_ref 0.0585
_reflns_number_gt 3276
_reflns_number_total 4438
_reflns_threshold_expression >2sigma(I)
_cod_data_source_file ic0348796si20030725_103342_3.cif
_cod_data_source_block (3)
_cod_depositor_comments
;
The following automatic conversions were performed:
'_symmetry_cell_setting' value 'Monoclinic' changed to 'monoclinic'
according to '/home/saulius/struct/CIF-dictionaries/cif_core.dic'
dictionary named 'cif_core.dic' version 2.4.1 from
2010-06-29.

'_exptl_absorpt_correction_type' value 'Gaussian' changed to
'gaussian' according to
'/home/saulius/struct/CIF-dictionaries/cif_core.dic' dictionary named
'cif_core.dic' version 2.4.1 from 2010-06-29.

Automatic conversion script
Id: cif_fix_enum 1527 2010-12-29 10:47:43Z saulius 

The following automatic conversions were performed:

'_refine_ls_weighting_scheme' value 'calc
w=1/[\s^2^(Fo^2^)+(0.0415P)^2^+1.3110P] where P=(Fo^2^+2Fc^2^)/3' was
changed to 'calc'. New tag '_refine_ls_weighting_details' was
created. The value of the new tag was set to
'w=1/[\s^2^(Fo^2^)+(0.0415P)^2^+1.3110P] where P=(Fo^2^+2Fc^2^)/3'.

Automatic conversion script
Id: cif_fix_values 3143 2015-03-26 13:38:13Z robertas 
;
_cod_database_code 4310837

loop_
_symmetry_equiv_pos_as_xyz
'x, y, z'
'x, -y+1/2, z+1/2'
'-x, -y, -z'
'-x, y-1/2, -z-1/2'

loop_
_atom_site_label
_atom_site_type_symbol
_atom_site_fract_x
_atom_site_fract_y
_atom_site_fract_z
_atom_site_U_iso_or_equiv
_atom_site_adp_type
_atom_site_occupancy
_atom_site_calc_flag
_atom_site_refinement_flags
_atom_site_disorder_assembly
_atom_site_disorder_group
Mn Mn 0.439409(17) 0.58191(3) 0.126484(11) 0.02098(6) Uani 1 d . . .
O1 O 0.59283(8) 0.62076(14) 0.11883(5) 0.0248(2) Uani 1 d . . .
O2 O 0.38235(8) 0.67457(14) 0.02771(5) 0.0250(2) Uani 1 d . . .
O3 O 0.59558(9) 0.34113(13) 0.32565(5) 0.0267(2) Uani 1 d . . .
O4 O 0.46584(10) 0.31222(14) 0.07228(6) 0.0306(2) Uani 1 d . . .
H4A H 0.5437 0.2892 0.0677 0.034 Uiso 1 calc R . .
N1 N 0.48085(10) 0.48160(16) 0.22773(6) 0.0219(2) Uani 1 d . . .
N2 N 0.28036(10) 0.50712(16) 0.13600(6) 0.0229(2) Uani 1 d . . .
C1 C 0.68749(11) 0.56137(18) 0.16359(7) 0.0216(3) Uani 1 d . . .
C2 C 0.79395(13) 0.6025(2) 0.14361(9) 0.0308(3) Uani 1 d . . .
H2 H 0.7951 0.6693 0.0992 0.034 Uiso 1 calc R . .
C3 C 0.89731(13) 0.5483(2) 0.18697(9) 0.0350(3) Uani 1 d . . .
H3 H 0.9684 0.5796 0.1725 0.039 Uiso 1 calc R . .
C4 C 0.89813(14) 0.4487(2) 0.25143(10) 0.0366(4) Uani 1 d . . .
H4 H 0.9691 0.4082 0.2805 0.040 Uiso 1 calc R . .
C5 C 0.79389(13) 0.4093(2) 0.27269(9) 0.0299(3) Uani 1 d . . .
H5 H 0.7947 0.3434 0.3176 0.033 Uiso 1 calc R . .
C6 C 0.68685(12) 0.46286(18) 0.23063(7) 0.0221(3) Uani 1 d . . .
C7 C 0.58210(11) 0.42327(17) 0.26315(7) 0.0201(2) Uani 1 d . . .
C8 C 0.37774(13) 0.4604(2) 0.26324(8) 0.0286(3) Uani 1 d . . .
H8A H 0.3572 0.5742 0.2841 0.031 Uiso 1 calc R . .
H8B H 0.3938 0.3740 0.3049 0.031 Uiso 1 calc R . .
C9 C 0.27908(13) 0.3964(2) 0.20313(9) 0.0314(3) Uani 1 d . . .
H9A H 0.2902 0.2711 0.1913 0.035 Uiso 1 calc R . .
H9B H 0.2043 0.4088 0.2205 0.035 Uiso 1 calc R . .
C10 C 0.27496(12) 0.72170(18) -0.00146(7) 0.0234(3) Uani 1 d . . .
C11 C 0.25639(14) 0.8285(2) -0.06634(8) 0.0314(3) Uani 1 d . . .
H11 H 0.3206 0.8642 -0.0880 0.035 Uiso 1 calc R . .
C12 C 0.14663(16) 0.8821(2) -0.09877(9) 0.0394(4) Uani 1 d . . .
H12 H 0.1365 0.9554 -0.1422 0.043 Uiso 1 calc R . .
C13 C 0.04907(15) 0.8308(3) -0.06911(10) 0.0415(4) Uani 1 d . . .
H13 H -0.0263 0.8683 -0.0921 0.046 Uiso 1 calc R . .
C14 C 0.06504(14) 0.7256(2) -0.00651(9) 0.0371(4) Uani 1 d . . .
H14 H -0.0003 0.6899 0.0139 0.041 Uiso 1 calc R . .
C15 C 0.17689(12) 0.6688(2) 0.02855(8) 0.0277(3) Uani 1 d . . .
C16 C 0.18537(12) 0.55629(19) 0.09347(8) 0.0256(3) Uani 1 d . . .
H16 H 0.1150 0.5148 0.1060 0.028 Uiso 1 calc R . .
C17 C 0.38674(16) 0.1733(2) 0.04436(9) 0.0390(4) Uani 1 d . . .
H17A H 0.4290 0.0776 0.0251 0.043 Uiso 1 calc R . .
H17B H 0.3270 0.2185 0.0036 0.043 Uiso 1 calc R . .
H17C H 0.3502 0.1290 0.0853 0.043 Uiso 1 calc R . .

loop_
_atom_site_aniso_label
_atom_site_aniso_U_11
_atom_site_aniso_U_22
_atom_site_aniso_U_33
_atom_site_aniso_U_23
_atom_site_aniso_U_13
_atom_site_aniso_U_12
Mn 0.02236(10) 0.02226(11) 0.01834(9) 0.00234(8) 0.00380(7) -0.00082(8)
O1 0.0231(5) 0.0294(5) 0.0216(4) 0.0009(4) 0.0035(3) 0.0010(4)
O2 0.0237(5) 0.0296(5) 0.0214(4) 0.0009(4) 0.0032(3) 0.0011(4)
O3 0.0366(5) 0.0224(5) 0.0207(4) 0.0024(4) 0.0047(4) 0.0000(4)
O4 0.0374(6) 0.0250(5) 0.0312(5) -0.0034(4) 0.0113(4) -0.0037(5)
N1 0.0186(5) 0.0228(5) 0.0252(5) 0.0034(4) 0.0061(4) -0.0001(4)
N2 0.0222(5) 0.0252(6) 0.0209(5) -0.0005(4) 0.0028(4) -0.0005(5)
C1 0.0202(6) 0.0214(6) 0.0237(6) -0.0022(5) 0.0049(5) -0.0017(5)
C2 0.0290(7) 0.0322(8) 0.0335(7) -0.0019(6) 0.0117(6) -0.0028(6)
C3 0.0246(7) 0.0402(9) 0.0423(8) -0.0040(7) 0.0115(6) -0.0012(6)
C4 0.0243(7) 0.0377(9) 0.0461(9) 0.0004(7) 0.0016(6) 0.0018(6)
C5 0.0284(7) 0.0257(7) 0.0334(7) 0.0025(6) 0.0000(6) 0.0011(6)
C6 0.0235(6) 0.0176(6) 0.0244(6) -0.0034(5) 0.0024(5) -0.0007(5)
C7 0.0229(6) 0.0148(6) 0.0217(5) -0.0018(5) 0.0016(5) 0.0000(5)
C8 0.0326(7) 0.0301(7) 0.0256(6) 0.0089(5) 0.0123(6) 0.0055(6)
C9 0.0287(7) 0.0318(8) 0.0354(7) 0.0155(6) 0.0104(6) -0.0026(6)
C10 0.0273(6) 0.0199(6) 0.0214(6) -0.0040(5) 0.0005(5) 0.0001(5)
C11 0.0371(8) 0.0324(8) 0.0221(6) 0.0034(6) -0.0013(5) 0.0006(7)
C12 0.0446(9) 0.0403(9) 0.0301(7) 0.0071(7) -0.0015(7) 0.0040(8)
C13 0.0308(8) 0.0448(10) 0.0444(9) 0.0075(8) -0.0047(7) 0.0078(7)
C14 0.0319(8) 0.0392(9) 0.0387(8) 0.0002(7) 0.0030(6) 0.0016(7)
C15 0.0232(6) 0.0296(7) 0.0298(7) -0.0040(6) 0.0031(5) -0.0006(6)
C16 0.0241(6) 0.0285(7) 0.0252(6) -0.0001(5) 0.0069(5) -0.0021(6)
C17 0.0524(10) 0.0304(8) 0.0360(8) -0.0024(7) 0.0130(7) -0.0080(8)

loop_
_atom_type_symbol
_atom_type_description
_atom_type_scat_dispersion_real
_atom_type_scat_dispersion_imag
_atom_type_scat_source
C C 0.0033 0.0016 'International Tables Vol C Tables 4.2.6.8 and 6.1.1.4'
H H 0.0000 0.0000 'International Tables Vol C Tables 4.2.6.8 and 6.1.1.4'
N N 0.0061 0.0033 'International Tables Vol C Tables 4.2.6.8 and 6.1.1.4'
O O 0.0106 0.0060 'International Tables Vol C Tables 4.2.6.8 and 6.1.1.4'
Mn Mn 0.3368 0.7283 'International Tables Vol C Tables 4.2.6.8 and 6.1.1.4'

loop_
_geom_angle_atom_site_label_1
_geom_angle_atom_site_label_2
_geom_angle_atom_site_label_3
_geom_angle
_geom_angle_site_symmetry_1
_geom_angle_site_symmetry_3
_geom_angle_publ_flag
O1 Mn O2 92.90(4) . . ?
O1 Mn N1 93.05(4) . . ?
O2 Mn N1 174.04(4) . . ?
O1 Mn N2 172.52(5) . . ?
O2 Mn N2 90.67(4) . . ?
N1 Mn N2 83.37(5) . . ?
O1 Mn O3 98.02(4) . 4_666 ?
O2 Mn O3 88.69(4) . 4_666 ?
N1 Mn O3 90.87(4) . 4_666 ?
N2 Mn O3 88.63(4) . 4_666 ?
O1 Mn O4 84.38(4) . . ?
O2 Mn O4 89.09(4) . . ?
N1 Mn O4 91.10(4) . . ?
N2 Mn O4 89.11(4) . . ?
O3 Mn O4 176.81(4) 4_666 . ?
C1 O1 Mn 128.09(8) . . ?
C10 O2 Mn 127.81(9) . . ?
C7 O3 Mn 141.09(9) . 4_656 ?
C17 O4 Mn 132.13(10) . . ?
C17 O4 H4A 113.9 . . ?
Mn O4 H4A 113.9 . . ?
C7 N1 C8 119.39(11) . . ?
C7 N1 Mn 129.09(9) . . ?
C8 N1 Mn 111.33(9) . . ?
C16 N2 C9 121.01(12) . . ?
C16 N2 Mn 126.17(10) . . ?
C9 N2 Mn 112.63(9) . . ?
O1 C1 C2 117.12(12) . . ?
O1 C1 C6 124.11(12) . . ?
C2 C1 C6 118.76(13) . . ?
C3 C2 C1 121.47(14) . . ?
C3 C2 H2 119.3 . . ?
C1 C2 H2 119.3 . . ?
C2 C3 C4 120.51(14) . . ?
C2 C3 H3 119.7 . . ?
C4 C3 H3 119.7 . . ?
C5 C4 C3 118.77(15) . . ?
C5 C4 H4 120.6 . . ?
C3 C4 H4 120.6 . . ?
C4 C5 C6 122.60(14) . . ?
C4 C5 H5 118.7 . . ?
C6 C5 H5 118.7 . . ?
C5 C6 C1 117.85(13) . . ?
C5 C6 C7 116.87(12) . . ?
C1 C6 C7 125.11(12) . . ?
O3 C7 N1 123.23(12) . . ?
O3 C7 C6 118.10(12) . . ?
N1 C7 C6 118.59(11) . . ?
N1 C8 C9 107.75(11) . . ?
N1 C8 H8A 110.2 . . ?
C9 C8 H8A 110.2 . . ?
N1 C8 H8B 110.2 . . ?
C9 C8 H8B 110.2 . . ?
H8A C8 H8B 108.5 . . ?
N2 C9 C8 106.39(11) . . ?
N2 C9 H9A 110.5 . . ?
C8 C9 H9A 110.5 . . ?
N2 C9 H9B 110.5 . . ?
C8 C9 H9B 110.5 . . ?
H9A C9 H9B 108.6 . . ?
O2 C10 C11 118.48(13) . . ?
O2 C10 C15 123.59(13) . . ?
C11 C10 C15 117.92(13) . . ?
C12 C11 C10 120.92(15) . . ?
C12 C11 H11 119.5 . . ?
C10 C11 H11 119.5 . . ?
C11 C12 C13 121.45(15) . . ?
C11 C12 H12 119.3 . . ?
C13 C12 H12 119.3 . . ?
C14 C13 C12 118.60(15) . . ?
C14 C13 H13 120.7 . . ?
C12 C13 H13 120.7 . . ?
C13 C14 C15 121.44(16) . . ?
C13 C14 H14 119.3 . . ?
C15 C14 H14 119.3 . . ?
C14 C15 C10 119.67(14) . . ?
C14 C15 C16 117.66(13) . . ?
C10 C15 C16 122.67(13) . . ?
N2 C16 C15 125.45(13) . . ?
N2 C16 H16 117.3 . . ?
C15 C16 H16 117.3 . . ?
O4 C17 H17A 109.5 . . ?
O4 C17 H17B 109.5 . . ?
H17A C17 H17B 109.5 . . ?
O4 C17 H17C 109.5 . . ?
H17A C17 H17C 109.5 . . ?
H17B C17 H17C 109.5 . . ?

loop_
_geom_bond_atom_site_label_1
_geom_bond_atom_site_label_2
_geom_bond_distance
_geom_bond_site_symmetry_2
_geom_bond_publ_flag
Mn O1 1.8558(10) . ?
Mn O2 1.9175(10) . ?
Mn N1 1.9552(11) . ?
Mn N2 1.9899(12) . ?
Mn O3 2.2192(10) 4_666 ?
Mn O4 2.3160(11) . ?
O1 C1 1.3269(16) . ?
O2 C10 1.3234(16) . ?
O3 C7 1.2723(15) . ?
O3 Mn 2.2192(10) 4_656 ?
O4 C17 1.435(2) . ?
O4 H4A 0.9500 . ?
N1 C7 1.3186(17) . ?
N1 C8 1.4791(17) . ?
N2 C16 1.2873(18) . ?
N2 C9 1.4763(17) . ?
C1 C2 1.3987(18) . ?
C1 C6 1.4229(18) . ?
C2 C3 1.380(2) . ?
C2 H2 0.9500 . ?
C3 C4 1.386(2) . ?
C3 H3 0.9500 . ?
C4 C5 1.381(2) . ?
C4 H4 0.9500 . ?
C5 C6 1.4035(19) . ?
C5 H5 0.9500 . ?
C6 C7 1.4877(18) . ?
C8 C9 1.514(2) . ?
C8 H8A 0.9900 . ?
C8 H8B 0.9900 . ?
C9 H9A 0.9900 . ?
C9 H9B 0.9900 . ?
C10 C11 1.4076(19) . ?
C10 C15 1.4179(19) . ?
C11 C12 1.376(2) . ?
C11 H11 0.9500 . ?
C12 C13 1.406(3) . ?
C12 H12 0.9500 . ?
C13 C14 1.367(2) . ?
C13 H13 0.9500 . ?
C14 C15 1.416(2) . ?
C14 H14 0.9500 . ?
C15 C16 1.438(2) . ?
C16 H16 0.9500 . ?
C17 H17A 0.9800 . ?
C17 H17B 0.9800 . ?
C17 H17C 0.9800 . ?

loop_
_geom_hbond_atom_site_label_D
_geom_hbond_atom_site_label_H
_geom_hbond_atom_site_label_A
_geom_hbond_distance_DH
_geom_hbond_distance_HA
_geom_hbond_distance_DA
_geom_hbond_angle_DHA
_geom_hbond_site_symmetry_A
O4 H4A O2 0.95 2.08 2.7606(14) 127.1 3_665
